data_2002875
loop_
_publ_author_name
'Mueller-Buschbaum, Hk'
'Wolters, M'

_publ_section_title
;
Synthese und Kristallstrukturuntersuchung von Ca Be Eu2 O5, Sr Be Gd2
O5 und Eu Be Sm2 O5
;
_journal_name_full 'Journal of Alloys Compd.'
_journal_page_first L1
_journal_page_last L3
_journal_paper_doi 10.1016/0925-8388(94)90104-X
_journal_volume 210
_journal_year 1994
_chemical_formula_structural 'Ca Be Eu2 O5'
_chemical_formula_sum 'Be Ca Eu2 O5'
_chemical_name_systematic 'Calcium beryllium dieuropium oxide'
_space_group_IT_number 62
_symmetry_cell_setting orthorhombic
_symmetry_Int_Tables_number 62
_symmetry_space_group_name_Hall '-P 2ac 2n'
_symmetry_space_group_name_H-M 'P n m a'
_cell_angle_alpha 90
_cell_angle_beta 90
_cell_angle_gamma 90
_cell_formula_units_Z 4
_cell_length_a 9.3424(31)
_cell_length_b 7.0669(11)
_cell_length_c 6.4109(14)
_cell_volume 423.3
_refine_ls_R_factor_all 0.069
_cod_database_code 2002875

loop_
_symmetry_equiv_pos_as_xyz
x,y,z
1/2+x,1/2-y,1/2-z
-x,1/2+y,-z
1/2-x,-y,1/2+z
-x,-y,-z
1/2-x,1/2+y,1/2+z
x,1/2-y,z
1/2+x,y,1/2-z

loop_
_atom_site_label
_atom_site_type_symbol
_atom_site_symmetry_multiplicity
_atom_site_Wyckoff_symbol
_atom_site_fract_x
_atom_site_fract_y
_atom_site_fract_z
_atom_site_occupancy
_atom_site_attached_hydrogens
_atom_site_calc_flag
Eu1 Eu3+ 4 c 0.9762(2) 0.25 0.5975(2) 1. 0 d
Ca1 Ca2+ 8 d 0.8267(2) 0.0228(2) 0.0778(2) 0.5 0 d
Eu2 Eu3+ 8 d 0.8267(2) 0.0228(2) 0.0778(2) 0.5 0 d
Be1 Be2+ 4 c 0.0979(13) 0.25 0.1935(14) 1. 0 d
O1 O2- 8 d 0.429(1) 0.941(1) 0.813(1) 1. 0 d
O2 O2- 4 c 0.224(1) 0.25 0.666(1) 1. 0 d
O3 O2- 4 c 0.280(1) 0.25 0.138(1) 1. 0 d
O4 O2- 4 c 0.518(1) 0.25 0.525(1) 1. 0 d

loop_
_atom_type_symbol
_atom_type_oxidation_number
Eu3+ 3.000
Ca2+ 2.000
Be2+ 2.000
O2- -2.000
